data_7217751
loop_
_publ_author_name
'Mondal, Pallab'
'Sarkar, Rupa'
'Hens, Amar'
'Rajak, Kajal Krishna'

_publ_section_title
;
 Mononuclear rhenium(I) complexes incorporating 2-(Arylazo)phenyl benzyl
 thioethers: synthesis, structure, spectral, DFT and TDDFT study
;
_journal_name_full 'RSC Advances'
_journal_paper_doi 10.1039/C4RA05699J
_journal_year 2014
_chemical_formula_sum 'C22 H15 Cl2 N2 O3 Re S'
_chemical_formula_weight 644.52
_chemical_name_systematic
;
 ?
;
_space_group_IT_number 14
_symmetry_cell_setting monoclinic
_symmetry_space_group_name_Hall '-P 2yn'
_symmetry_space_group_name_H-M 'P 1 21/n 1'
_atom_sites_solution_hydrogens geom
_atom_sites_solution_primary direct
_atom_sites_solution_secondary difmap
_audit_creation_method SHELXL-97
_cell_angle_alpha 90.00
_cell_angle_beta 108.932(2)
_cell_angle_gamma 90.00
_cell_formula_units_Z 4
_cell_length_a 11.3004(14)
_cell_length_b 12.5107(15)
_cell_length_c 16.729(2)
_cell_measurement_reflns_used 250
_cell_measurement_temperature 293(2)
_cell_measurement_theta_max 27.99
_cell_measurement_theta_min 1.92
_cell_volume 2237.1(5)
_computing_cell_refinement 'SMART APEX II'
_computing_data_collection 'SMART APEX II (Bruker,2010)'
_computing_data_reduction 'SAINT (Bruker,2000)'
_computing_molecular_graphics 'Ortep-3v2 for windows (Farrugia, 1997)'
_computing_publication_material 'PLATON (Spek, 2008)'
_computing_structure_refinement 'SHELXL-97 (Sheldrick, 2008)'
_computing_structure_solution 'SHELXS-97 (Sheldrick, 2008)'
_diffrn_ambient_temperature 293(2)
_diffrn_measured_fraction_theta_full 0.988
_diffrn_measured_fraction_theta_max 0.988
_diffrn_measurement_device_type 'CCD area detector'
_diffrn_measurement_method 'phi and omega scans'
_diffrn_radiation_monochromator graphite
_diffrn_radiation_source 'fine-focus sealed tube'
_diffrn_radiation_type MoK\a
_diffrn_radiation_wavelength 0.71073
_diffrn_reflns_av_R_equivalents 0.0309
_diffrn_reflns_av_unetI/netI 0.0238
_diffrn_reflns_limit_h_max 14
_diffrn_reflns_limit_h_min -14
_diffrn_reflns_limit_k_max 16
_diffrn_reflns_limit_k_min -16
_diffrn_reflns_limit_l_max 21
_diffrn_reflns_limit_l_min -22
_diffrn_reflns_number 25573
_diffrn_reflns_theta_full 27.99
_diffrn_reflns_theta_max 27.99
_diffrn_reflns_theta_min 1.92
_exptl_absorpt_coefficient_mu 5.791
_exptl_absorpt_correction_T_max 0.235
_exptl_absorpt_correction_T_min 0.192
_exptl_absorpt_correction_type multi-scan
_exptl_absorpt_process_details (SADABAS,SHELDRICK-1997)
_exptl_crystal_colour orange
_exptl_crystal_density_diffrn 1.914
_exptl_crystal_density_method 'not measured'
_exptl_crystal_description parallopiped
_exptl_crystal_F_000 1240
_exptl_crystal_size_max 0.30
_exptl_crystal_size_mid 0.25
_exptl_crystal_size_min 0.25
_refine_diff_density_max 0.447
_refine_diff_density_min -0.466
_refine_diff_density_rms 0.087
_refine_ls_extinction_method none
_refine_ls_goodness_of_fit_ref 1.047
_refine_ls_hydrogen_treatment noref
_refine_ls_matrix_type full
_refine_ls_number_parameters 280
_refine_ls_number_reflns 5336
_refine_ls_number_restraints 0
_refine_ls_restrained_S_all 1.047
_refine_ls_R_factor_all 0.0268
_refine_ls_R_factor_gt 0.0203
_refine_ls_shift/su_max 0.002
_refine_ls_shift/su_mean 0.000
_refine_ls_structure_factor_coef Fsqd
_refine_ls_weighting_details 'calc w=1/[\s^2^(Fo^2^)+(0.0200P)^2^+0.4339P] where P=(Fo^2^+2Fc^2^)/3'
_refine_ls_weighting_scheme calc
_refine_ls_wR_factor_gt 0.0426
_refine_ls_wR_factor_ref 0.0447
_reflns_number_gt 4658
_reflns_number_total 5336
_reflns_threshold_expression >2sigma(I)
_cod_data_source_file c4ra05699j2.cif
_cod_data_source_block 2
_cod_original_sg_symbol_H-M P21/n
_cod_database_code 7217751

loop_
_symmetry_equiv_pos_as_xyz
'x, y, z'
'-x+1/2, y+1/2, -z+1/2'
'-x, -y, -z'
'x-1/2, -y-1/2, z-1/2'

loop_
_atom_site_label
_atom_site_type_symbol
_atom_site_fract_x
_atom_site_fract_y
_atom_site_fract_z
_atom_site_U_iso_or_equiv
_atom_site_adp_type
_atom_site_occupancy
_atom_site_symmetry_multiplicity
_atom_site_calc_flag
_atom_site_refinement_flags
C1 C 0.9523(3) 0.0384(2) 0.15733(18) 0.0395(6) Uani 1 1 d .
C2 C 0.9591(3) 0.2117(2) 0.25592(17) 0.0441(6) Uani 1 1 d .
C3 C 1.0887(3) 0.0389(2) 0.32079(18) 0.0409(6) Uani 1 1 d .
C4 C 0.6395(2) 0.06979(19) 0.26740(16) 0.0326(5) Uani 1 1 d .
C5 C 0.5108(3) 0.0576(2) 0.23760(19) 0.0437(7) Uani 1 1 d .
H5 H 0.4674 0.0645 0.1802 0.052 Uiso 1 1 calc R
C6 C 0.4472(3) 0.0351(3) 0.2934(2) 0.0508(7) Uani 1 1 d .
H6 H 0.3609 0.0264 0.2733 0.061 Uiso 1 1 calc R
C7 C 0.5106(3) 0.0254(3) 0.37851(19) 0.0508(7) Uani 1 1 d .
H7 H 0.4670 0.0099 0.4157 0.061 Uiso 1 1 calc R
C8 C 0.6382(3) 0.0386(2) 0.40871(18) 0.0440(7) Uani 1 1 d .
H8 H 0.6812 0.0321 0.4662 0.053 Uiso 1 1 calc R
C9 C 0.7029(2) 0.06188(19) 0.35276(16) 0.0338(5) Uani 1 1 d .
C10 C 0.8745(3) 0.2244(2) 0.42162(16) 0.0409(6) Uani 1 1 d .
H10A H 0.9612 0.2474 0.4412 0.049 Uiso 1 1 calc R
H10B H 0.8307 0.2662 0.3720 0.049 Uiso 1 1 calc R
C11 C 0.8173(2) 0.2448(2) 0.48942(16) 0.0386(6) Uani 1 1 d .
C16 C 0.8819(3) 0.2182(2) 0.57262(17) 0.0456(7) Uani 1 1 d .
H16 H 0.9623 0.1900 0.5867 0.055 Uiso 1 1 calc R
C15 C 0.8277(3) 0.2332(3) 0.63462(18) 0.0579(9) Uani 1 1 d .
H15 H 0.8713 0.2151 0.6904 0.069 Uiso 1 1 calc R
C14 C 0.7086(3) 0.2750(3) 0.6137(2) 0.0629(9) Uani 1 1 d .
H14 H 0.6713 0.2846 0.6553 0.075 Uiso 1 1 calc R
C13 C 0.6451(3) 0.3026(3) 0.5315(2) 0.0648(9) Uani 1 1 d .
H13 H 0.5651 0.3316 0.5177 0.078 Uiso 1 1 calc R
C12 C 0.6993(3) 0.2877(2) 0.46945(19) 0.0522(8) Uani 1 1 d .
H12 H 0.6558 0.3067 0.4139 0.063 Uiso 1 1 calc R
C17 C 0.6925(3) 0.1316(2) 0.07189(16) 0.0428(7) Uani 1 1 d .
C18 C 0.6746(3) 0.0596(3) 0.0062(2) 0.0552(8) Uani 1 1 d .
H18 H 0.6333 -0.0047 0.0061 0.066 Uiso 1 1 calc R
C19 C 0.7195(3) 0.0853(3) -0.0595(2) 0.0583(9) Uani 1 1 d .
H19 H 0.7121 0.0365 -0.1028 0.070 Uiso 1 1 calc R
C20 C 0.7743(3) 0.1818(3) -0.06051(17) 0.0478(7) Uani 1 1 d .
C21 C 0.7880(3) 0.2545(2) 0.00294(19) 0.0541(8) Uani 1 1 d .
H21 H 0.8250 0.3204 0.0010 0.065 Uiso 1 1 calc R
C22 C 0.7467(3) 0.2296(2) 0.06994(19) 0.0512(7) Uani 1 1 d .
H22 H 0.7555 0.2786 0.1133 0.061 Uiso 1 1 calc R
N1 N 0.7099(2) 0.08989(16) 0.20947(13) 0.0327(5) Uani 1 1 d .
N2 N 0.6379(2) 0.1063(2) 0.13552(15) 0.0486(6) Uani 1 1 d .
O2 O 0.9891(2) 0.29819(18) 0.25331(16) 0.0702(7) Uani 1 1 d .
O3 O 1.1920(2) 0.0256(2) 0.35888(16) 0.0641(6) Uani 1 1 d .
O1 O 0.9809(2) 0.0212(2) 0.09918(14) 0.0602(6) Uani 1 1 d .
S1 S 0.86704(6) 0.08150(5) 0.39279(4) 0.03517(14) Uani 1 1 d .
Cl1 Cl 0.84746(6) -0.12274(5) 0.26434(4) 0.03954(15) Uani 1 1 d .
Cl2 Cl 0.82685(10) 0.21292(9) -0.14415(5) 0.0764(3) Uani 1 1 d .
Re1 Re 0.915987(9) 0.065348(8) 0.260887(6) 0.03078(4) Uani 1 1 d .

loop_
_atom_site_aniso_label
_atom_site_aniso_U_11
_atom_site_aniso_U_22
_atom_site_aniso_U_33
_atom_site_aniso_U_23
_atom_site_aniso_U_13
_atom_site_aniso_U_12
C1 0.0353(15) 0.0418(15) 0.0452(16) 0.0007(12) 0.0181(12) -0.0052(12)
C2 0.0429(16) 0.0456(17) 0.0468(16) 0.0015(12) 0.0189(13) -0.0014(13)
C3 0.0346(15) 0.0463(15) 0.0444(15) 0.0000(12) 0.0166(13) -0.0041(12)
C4 0.0313(13) 0.0366(13) 0.0333(13) -0.0006(10) 0.0154(11) -0.0003(10)
C5 0.0319(15) 0.0598(18) 0.0404(15) -0.0024(13) 0.0128(12) -0.0005(13)
C6 0.0338(15) 0.066(2) 0.0580(19) -0.0067(16) 0.0232(14) -0.0056(14)
C7 0.0518(19) 0.0597(18) 0.0539(18) -0.0027(15) 0.0352(15) -0.0065(15)
C8 0.0510(18) 0.0490(16) 0.0392(15) 0.0015(12) 0.0244(13) -0.0001(13)
C9 0.0335(14) 0.0351(13) 0.0356(13) -0.0005(10) 0.0153(11) 0.0018(10)
C10 0.0455(16) 0.0428(15) 0.0354(14) -0.0025(11) 0.0146(12) -0.0028(12)
C11 0.0412(16) 0.0374(14) 0.0364(14) -0.0054(11) 0.0113(12) -0.0017(12)
C16 0.0448(17) 0.0523(17) 0.0366(14) -0.0023(12) 0.0088(12) 0.0050(13)
C15 0.080(2) 0.062(2) 0.0322(15) -0.0031(14) 0.0178(15) 0.0002(18)
C14 0.077(3) 0.069(2) 0.055(2) -0.0092(17) 0.0385(19) 0.0054(19)
C13 0.056(2) 0.074(2) 0.066(2) -0.0086(18) 0.0237(17) 0.0197(18)
C12 0.0531(19) 0.0597(19) 0.0408(16) -0.0016(14) 0.0110(14) 0.0141(15)
C17 0.0359(15) 0.0603(19) 0.0320(14) 0.0097(12) 0.0106(11) 0.0115(13)
C18 0.060(2) 0.059(2) 0.0507(18) -0.0024(15) 0.0237(16) -0.0110(15)
C19 0.067(2) 0.072(2) 0.0396(16) -0.0125(15) 0.0216(16) -0.0106(17)
C20 0.0485(17) 0.0643(19) 0.0326(14) 0.0072(13) 0.0158(12) 0.0001(15)
C21 0.070(2) 0.0449(17) 0.0548(18) 0.0041(14) 0.0308(17) -0.0030(15)
C22 0.063(2) 0.0533(18) 0.0437(16) -0.0062(13) 0.0261(15) 0.0006(15)
N1 0.0324(12) 0.0368(11) 0.0312(11) 0.0025(8) 0.0133(9) 0.0022(9)
N2 0.0361(13) 0.0753(17) 0.0354(13) 0.0095(12) 0.0128(11) 0.0063(12)
O2 0.0754(17) 0.0457(13) 0.0948(18) 0.0023(12) 0.0349(14) -0.0152(12)
O3 0.0315(12) 0.0724(15) 0.0826(17) 0.0082(13) 0.0106(11) 0.0016(11)
O1 0.0651(15) 0.0753(15) 0.0540(13) -0.0066(11) 0.0384(12) -0.0041(12)
S1 0.0329(3) 0.0427(4) 0.0301(3) 0.0007(3) 0.0104(3) 0.0031(3)
Cl1 0.0402(4) 0.0363(3) 0.0416(3) 0.0017(3) 0.0126(3) -0.0023(3)
Cl2 0.0850(7) 0.1076(7) 0.0487(5) 0.0178(5) 0.0383(5) 0.0026(6)
Re1 0.02696(6) 0.03547(6) 0.03218(6) 0.00114(4) 0.01274(4) -0.00090(4)

loop_
_atom_type_symbol
_atom_type_description
_atom_type_scat_dispersion_real
_atom_type_scat_dispersion_imag
_atom_type_scat_source
C C 0.0033 0.0016 'International Tables Vol C Tables 4.2.6.8 and 6.1.1.4'
H H 0.0000 0.0000 'International Tables Vol C Tables 4.2.6.8 and 6.1.1.4'
N N 0.0061 0.0033 'International Tables Vol C Tables 4.2.6.8 and 6.1.1.4'
O O 0.0106 0.0060 'International Tables Vol C Tables 4.2.6.8 and 6.1.1.4'
S S 0.1246 0.1234 'International Tables Vol C Tables 4.2.6.8 and 6.1.1.4'
Cl Cl 0.1484 0.1585 'International Tables Vol C Tables 4.2.6.8 and 6.1.1.4'
Re Re -1.0185 7.2310 'International Tables Vol C Tables 4.2.6.8 and 6.1.1.4'

loop_
_geom_angle_atom_site_label_1
_geom_angle_atom_site_label_2
_geom_angle_atom_site_label_3
_geom_angle
O1 C1 Re1 175.9(3)
O2 C2 Re1 177.7(3)
O3 C3 Re1 177.5(3)
C9 C4 C5 119.8(2)
C9 C4 N1 119.2(2)
C5 C4 N1 121.0(2)
C6 C5 C4 119.7(3)
C7 C6 C5 120.6(3)
C8 C7 C6 120.1(3)
C7 C8 C9 119.7(3)
C4 C9 C8 120.2(2)
C4 C9 S1 120.6(2)
C8 C9 S1 119.2(2)
C11 C10 S1 111.59(18)
C12 C11 C16 119.4(3)
C12 C11 C10 120.3(2)
C16 C11 C10 120.2(3)
C15 C16 C11 120.3(3)
C16 C15 C14 119.8(3)
C13 C14 C15 120.0(3)
C14 C13 C12 120.3(3)
C11 C12 C13 120.2(3)
C22 C17 C18 120.9(3)
C22 C17 N2 121.2(3)
C18 C17 N2 117.4(3)
C17 C18 C19 118.7(3)
C20 C19 C18 120.0(3)
C19 C20 C21 121.2(3)
C19 C20 Cl2 119.1(2)
C21 C20 Cl2 119.6(2)
C20 C21 C22 119.7(3)
C17 C22 C21 119.4(3)
N2 N1 C4 111.3(2)
N2 N1 Re1 131.63(18)
C4 N1 Re1 116.50(15)
N1 N2 C17 118.1(2)
C9 S1 C10 100.73(12)
C9 S1 Re1 99.36(9)
C10 S1 Re1 108.08(9)
C2 Re1 C3 87.54(12)
C2 Re1 C1 89.83(12)
C3 Re1 C1 87.83(12)
C2 Re1 N1 95.80(10)
C3 Re1 N1 171.29(10)
C1 Re1 N1 100.20(10)
C2 Re1 S1 95.50(9)
C3 Re1 S1 91.87(9)
C1 Re1 S1 174.64(8)
N1 Re1 S1 79.82(6)
C2 Re1 Cl1 176.87(9)
C3 Re1 Cl1 95.55(8)
C1 Re1 Cl1 90.79(8)
N1 Re1 Cl1 81.07(6)
S1 Re1 Cl1 83.91(2)

loop_
_geom_bond_atom_site_label_1
_geom_bond_atom_site_label_2
_geom_bond_distance
C1 O1 1.141(3)
C1 Re1 1.935(3)
C2 O2 1.139(3)
C2 Re1 1.903(3)
C3 O3 1.146(3)
C3 Re1 1.912(3)
C4 C9 1.378(4)
C4 C5 1.385(4)
C4 N1 1.461(3)
C5 C6 1.378(4)
C6 C7 1.376(4)
C7 C8 1.375(4)
C8 C9 1.392(4)
C9 S1 1.773(3)
C10 C11 1.498(4)
C10 S1 1.847(3)
C11 C12 1.375(4)
C11 C16 1.386(3)
C16 C15 1.378(4)
C15 C14 1.380(5)
C14 C13 1.372(5)
C13 C12 1.379(4)
C17 C22 1.376(4)
C17 C18 1.383(4)
C17 N2 1.428(3)
C18 C19 1.390(4)
C19 C20 1.359(4)
C20 C21 1.368(4)
C20 Cl2 1.733(3)
C21 C22 1.382(4)
N1 N2 1.258(3)
N1 Re1 2.226(2)
S1 Re1 2.4511(7)
Cl1 Re1 2.4838(7)
